data_7055154
loop_
_publ_author_name
'Selvakumar, Rajendran'
'Geib, Steven J.'
'Premkumar, Thathan'
'Vairam, Sundararajan'
'Govindarajan, Subbiah'

_publ_section_title
;
 Isomorphic metal malonates with N-aminoguanidine: MCo2O4(M = Ni &amp; Zn)
 nanoparticle synthesis via a (AmgH)2[M1/3Co2/3(mal)2(H2O)2] precursor
 solid solution
;
_journal_issue 1
_journal_name_full 'New J. Chem.'
_journal_page_first 257
_journal_paper_doi 10.1039/C5NJ01134E
_journal_volume 40
_journal_year 2016
_chemical_formula_sum 'C8 H22 N8 Ni O10'
_chemical_formula_weight 449.05
_chemical_name_systematic
;
?
;
_space_group_IT_number 2
_symmetry_cell_setting triclinic
_symmetry_space_group_name_Hall '-P 1'
_symmetry_space_group_name_H-M 'P -1'
_atom_sites_solution_hydrogens geom
_atom_sites_solution_primary direct
_atom_sites_solution_secondary difmap
_audit_creation_method SHELXL-97
_audit_update_record
;
2012-12-27 deposited with the CCDC.
2015-10-27 downloaded from the CCDC.
;
_cell_angle_alpha 105.601(10)
_cell_angle_beta 102.526(10)
_cell_angle_gamma 109.834(10)
_cell_formula_units_Z 1
_cell_length_a 6.881(4)
_cell_length_b 7.283(4)
_cell_length_c 9.541(5)
_cell_measurement_reflns_used 1064
_cell_measurement_temperature 203(2)
_cell_measurement_theta_max 0.00
_cell_measurement_theta_min 0.00
_cell_volume 407.4(4)
_computing_cell_refinement 'Bruker SMART'
_computing_data_collection 'Bruker SMART'
_computing_data_reduction 'Bruker SAINT'
_computing_molecular_graphics 'Bruker SHELXTL'
_computing_publication_material 'Bruker SHELXTL'
_computing_structure_refinement 'SHELXL-97 (Sheldrick, 1997)'
_computing_structure_solution 'SHELXS-97 (Sheldrick, 1990)'
_diffrn_ambient_temperature 203(2)
_diffrn_measured_fraction_theta_full 0.902
_diffrn_measured_fraction_theta_max 0.902
_diffrn_measurement_device_type 'CCD area detector'
_diffrn_measurement_method 'phi and omega scans'
_diffrn_radiation_monochromator graphite
_diffrn_radiation_source 'fine-focus sealed tube'
_diffrn_radiation_type MoK\a
_diffrn_radiation_wavelength 0.71073
_diffrn_reflns_av_R_equivalents 0.0533
_diffrn_reflns_av_sigmaI/netI 0.0889
_diffrn_reflns_limit_h_max 10
_diffrn_reflns_limit_h_min -9
_diffrn_reflns_limit_k_max 10
_diffrn_reflns_limit_k_min -10
_diffrn_reflns_limit_l_max 13
_diffrn_reflns_limit_l_min -14
_diffrn_reflns_number 5014
_diffrn_reflns_theta_full 32.23
_diffrn_reflns_theta_max 32.23
_diffrn_reflns_theta_min 2.36
_exptl_absorpt_coefficient_mu 1.266
_exptl_absorpt_correction_T_max 0.8629
_exptl_absorpt_correction_T_min 0.7769
_exptl_absorpt_correction_type multi-scan
_exptl_absorpt_process_details 'Bruker Sadabs'
_exptl_crystal_density_diffrn 1.831
_exptl_crystal_density_method 'not measured'
_exptl_crystal_F_000 234
_exptl_crystal_size_max 0.21
_exptl_crystal_size_mid 0.18
_exptl_crystal_size_min 0.12
_refine_diff_density_max 2.400
_refine_diff_density_min -1.288
_refine_diff_density_rms 0.165
_refine_ls_extinction_method none
_refine_ls_goodness_of_fit_ref 1.088
_refine_ls_hydrogen_treatment refall
_refine_ls_matrix_type full
_refine_ls_number_parameters 168
_refine_ls_number_reflns 2604
_refine_ls_number_restraints 0
_refine_ls_restrained_S_all 1.088
_refine_ls_R_factor_all 0.0949
_refine_ls_R_factor_gt 0.0667
_refine_ls_shift/su_max 0.001
_refine_ls_shift/su_mean 0.000
_refine_ls_structure_factor_coef Fsqd
_refine_ls_weighting_details 'calc w=1/[\s^2^(Fo^2^)+(0.0780P)^2^+0.0000P] where P=(Fo^2^+2Fc^2^)/3'
_refine_ls_weighting_scheme calc
_refine_ls_wR_factor_gt 0.1499
_refine_ls_wR_factor_ref 0.1637
_reflns_number_gt 1932
_reflns_number_total 2604
_reflns_threshold_expression >2sigma(I)
_cod_data_source_file c5nj01134e2.cif
_cod_data_source_block nimaags
_cod_depositor_comments
;
The following automatic conversions were performed:

'_symmetry_cell_setting' value 'Triclinic' changed to 'triclinic'
according to
/usr/data/users/saulius/crontab/automatic-downloads/rss-feeds/RSC/lib/dictionaries/cif_core.dic
dictionary named 'cif_core.dic' version 2.4.2 from 2011-04-26.

Automatic conversion script
Id: cif_fix_values 3271 2015-04-21 07:52:19Z andrius 

 Adding full bibliography for 7055153--7055155.cif.
;
_cod_original_cell_volume 407.3(4)
_cod_original_sg_symbol_H-M P-1
_cod_database_code 7055154

loop_
_symmetry_equiv_pos_as_xyz
'x, y, z'
'-x, -y, -z'

loop_
_atom_site_label
_atom_site_type_symbol
_atom_site_fract_x
_atom_site_fract_y
_atom_site_fract_z
_atom_site_U_iso_or_equiv
_atom_site_adp_type
_atom_site_occupancy
_atom_site_symmetry_multiplicity
_atom_site_calc_flag
_atom_site_refinement_flags
Ni Ni 0.5000 0.5000 0.5000 0.0183(2) Uani 1 2 d S
O1 O 0.4024(4) 0.6439(4) 0.3636(3) 0.0223(5) Uani 1 1 d .
C1 C 0.3013(5) 0.7585(5) 0.3832(3) 0.0187(6) Uani 1 1 d .
N1 N 0.8909(6) 0.7209(7) -0.0328(4) 0.0307(7) Uani 1 1 d .
H1NA H 0.986(8) 0.814(8) -0.041(5) 0.032(13) Uiso 1 1 d .
H1NB H 0.859(7) 0.610(7) -0.094(5) 0.021(11) Uiso 1 1 d .
O2 O 0.3620(4) 0.6072(4) 0.6493(3) 0.0234(5) Uani 1 1 d .
C2 C 0.1957(6) 0.7789(6) 0.5073(4) 0.0213(7) Uani 1 1 d .
H2A H 0.238(7) 0.941(7) 0.552(5) 0.030(11) Uiso 1 1 d .
H2B H 0.028(9) 0.687(8) 0.451(6) 0.043(13) Uiso 1 1 d .
N2 N 0.7084(6) 0.7687(6) -0.0467(4) 0.0276(7) Uani 1 1 d .
H2N H 0.638(9) 0.740(9) -0.116(6) 0.046(16) Uiso 1 1 d .
O3 O 0.2759(5) 0.8588(5) 0.2990(3) 0.0328(7) Uani 1 1 d .
C3 C 0.2444(5) 0.7074(5) 0.6413(4) 0.0189(6) Uani 1 1 d .
N3 N 0.7159(6) 0.7444(5) 0.1896(3) 0.0270(7) Uani 1 1 d .
H3NA H 0.822(7) 0.725(7) 0.190(5) 0.021(11) Uiso 1 1 d .
H3NB H 0.645(7) 0.708(7) 0.244(5) 0.028(11) Uiso 1 1 d .
O4 O 0.1606(4) 0.7523(4) 0.7412(3) 0.0258(5) Uani 1 1 d .
N4 N 0.4220(6) 0.7673(6) 0.0392(4) 0.0278(7) Uani 1 1 d .
H4NA H 0.368(9) 0.781(9) 0.094(7) 0.049(17) Uiso 1 1 d .
H4NB H 0.357(9) 0.775(8) -0.045(6) 0.047(14) Uiso 1 1 d .
C4 C 0.6122(6) 0.7584(5) 0.0611(4) 0.0216(7) Uani 1 1 d .
O5 O 0.2191(5) 0.2215(5) 0.3727(4) 0.0354(7) Uani 1 1 d .
H5OA H 0.224(9) 0.112(9) 0.360(6) 0.043(14) Uiso 1 1 d .
H5OB H 0.093(10) 0.229(9) 0.333(7) 0.064(18) Uiso 1 1 d .

loop_
_atom_site_aniso_label
_atom_site_aniso_U_11
_atom_site_aniso_U_22
_atom_site_aniso_U_33
_atom_site_aniso_U_23
_atom_site_aniso_U_13
_atom_site_aniso_U_12
Ni 0.0218(3) 0.0231(3) 0.0132(3) 0.0112(2) 0.0043(2) 0.0107(3)
O1 0.0321(14) 0.0276(13) 0.0174(11) 0.0143(10) 0.0103(10) 0.0184(11)
C1 0.0222(16) 0.0210(16) 0.0108(13) 0.0071(12) 0.0014(12) 0.0084(14)
N1 0.0282(18) 0.038(2) 0.0228(16) 0.0082(16) 0.0076(14) 0.0130(17)
O2 0.0288(13) 0.0329(14) 0.0161(11) 0.0126(10) 0.0078(10) 0.0189(12)
C2 0.0258(17) 0.0270(18) 0.0187(15) 0.0138(14) 0.0087(14) 0.0150(15)
N2 0.0263(16) 0.043(2) 0.0133(13) 0.0135(14) 0.0051(13) 0.0129(15)
O3 0.0569(19) 0.0446(16) 0.0233(12) 0.0247(12) 0.0208(13) 0.0379(15)
C3 0.0169(15) 0.0211(16) 0.0134(13) 0.0059(12) 0.0005(12) 0.0055(13)
N3 0.0370(19) 0.0335(18) 0.0161(13) 0.0136(13) 0.0097(14) 0.0177(16)
O4 0.0317(14) 0.0404(15) 0.0172(11) 0.0156(11) 0.0119(11) 0.0228(12)
N4 0.0295(17) 0.0382(19) 0.0174(14) 0.0129(14) 0.0086(14) 0.0140(16)
C4 0.0273(17) 0.0178(15) 0.0140(14) 0.0055(12) 0.0038(13) 0.0053(14)
O5 0.0214(14) 0.0226(14) 0.0531(19) 0.0106(13) 0.0006(13) 0.0092(12)

loop_
_atom_type_symbol
_atom_type_description
_atom_type_scat_dispersion_real
_atom_type_scat_dispersion_imag
_atom_type_scat_source
C C 0.0033 0.0016 'International Tables Vol C Tables 4.2.6.8 and 6.1.1.4'
H H 0.0000 0.0000 'International Tables Vol C Tables 4.2.6.8 and 6.1.1.4'
N N 0.0061 0.0033 'International Tables Vol C Tables 4.2.6.8 and 6.1.1.4'
O O 0.0106 0.0060 'International Tables Vol C Tables 4.2.6.8 and 6.1.1.4'
Ni Ni 0.3393 1.1124 'International Tables Vol C Tables 4.2.6.8 and 6.1.1.4'

loop_
_geom_angle_atom_site_label_1
_geom_angle_atom_site_label_2
_geom_angle_atom_site_label_3
_geom_angle
_geom_angle_site_symmetry_1
_geom_angle_site_symmetry_3
O2 Ni O2 179.999(1) 2_666 .
O2 Ni O1 88.99(10) 2_666 .
O2 Ni O1 91.01(10) . .
O2 Ni O1 91.01(10) 2_666 2_666
O2 Ni O1 88.99(10) . 2_666
O1 Ni O1 179.999(1) . 2_666
O2 Ni O5 86.70(12) 2_666 .
O2 Ni O5 93.30(13) . .
O1 Ni O5 91.51(12) . .
O1 Ni O5 88.49(12) 2_666 .
O2 Ni O5 93.30(12) 2_666 2_666
O2 Ni O5 86.70(12) . 2_666
O1 Ni O5 88.49(12) . 2_666
O1 Ni O5 91.51(12) 2_666 2_666
O5 Ni O5 180.0 . 2_666
C1 O1 Ni 129.2(2) . .
O3 C1 O1 122.1(3) . .
O3 C1 C2 115.3(3) . .
O1 C1 C2 122.6(3) . .
N2 N1 H1NA 107(3) . .
N2 N1 H1NB 111(3) . .
H1NA N1 H1NB 113(5) . .
C3 O2 Ni 130.5(2) . .
C1 C2 C3 123.6(3) . .
C1 C2 H2A 103(2) . .
C3 C2 H2A 109(2) . .
C1 C2 H2B 106(3) . .
C3 C2 H2B 102(3) . .
H2A C2 H2B 114(3) . .
C4 N2 N1 117.8(3) . .
C4 N2 H2N 113(5) . .
N1 N2 H2N 119(5) . .
O4 C3 O2 122.4(3) . .
O4 C3 C2 116.0(3) . .
O2 C3 C2 121.6(3) . .
C4 N3 H3NA 115(3) . .
C4 N3 H3NB 118(3) . .
H3NA N3 H3NB 121(4) . .
C4 N4 H4NA 128(5) . .
C4 N4 H4NB 120(3) . .
H4NA N4 H4NB 112(6) . .
N4 C4 N3 121.5(3) . .
N4 C4 N2 119.6(3) . .
N3 C4 N2 118.9(4) . .
Ni O5 H5OA 121(4) . .
Ni O5 H5OB 119(4) . .
H5OA O5 H5OB 121(6) . .

loop_
_geom_bond_atom_site_label_1
_geom_bond_atom_site_label_2
_geom_bond_distance
_geom_bond_site_symmetry_2
Ni O2 2.008(2) 2_666
Ni O2 2.008(2) .
Ni O1 2.019(2) .
Ni O1 2.019(2) 2_666
Ni O5 2.079(3) .
Ni O5 2.079(3) 2_666
O1 C1 1.257(4) .
C1 O3 1.246(4) .
C1 C2 1.518(4) .
N1 N2 1.402(5) .
N1 H1NA 0.81(5) .
N1 H1NB 0.78(4) .
O2 C3 1.264(4) .
C2 C3 1.520(4) .
C2 H2A 1.05(4) .
C2 H2B 1.04(5) .
N2 C4 1.344(4) .
N2 H2N 0.66(6) .
C3 O4 1.244(4) .
N3 C4 1.326(4) .
N3 H3NA 0.79(4) .
N3 H3NB 0.83(5) .
N4 C4 1.306(5) .
N4 H4NA 0.71(6) .
N4 H4NB 0.85(6) .
O5 H5OA 0.79(6) .
O5 H5OB 0.89(6) .
